data_1559876
loop_
_publ_author_name
'Xiao, Wanlong'
'Mo, Yuhao'
'Guo, Jing'
'Su, Zhishan'
'Dong, Shunxi'
'Feng, Xiaoming'

_publ_section_title
;
 Catalytic enantioselective synthesis of macrodiolides and their
 application in chiral recognition.
;
_journal_issue 8
_journal_name_full 'Chemical science'
_journal_page_first 2940
_journal_page_last 2947
_journal_paper_doi 10.1039/d0sc06162j
_journal_volume 12
_journal_year 2020
_chemical_absolute_configuration ad
_chemical_formula_moiety 'C55 H46 Cl2 N2 O11'
_chemical_formula_sum 'C55 H46 Cl2 N2 O11'
_chemical_formula_weight 981.84
_space_group_crystal_system tetragonal
_space_group_IT_number 92
_space_group_name_Hall 'P 4abw 2nw'
_space_group_name_H-M_alt 'P 41 21 2'
_atom_sites_solution_hydrogens mixed
_atom_sites_solution_primary dual
_atom_sites_solution_secondary difmap
_audit_creation_method SHELXL-2018/3
_audit_update_record
;
2020-07-16 deposited with the CCDC.	2020-12-26 downloaded from the CCDC.
;
_cell_angle_alpha 90
_cell_angle_beta 90
_cell_angle_gamma 90
_cell_formula_units_Z 8
_cell_length_a 19.2448(5)
_cell_length_b 19.2448(5)
_cell_length_c 26.8461(8)
_cell_measurement_reflns_used 9678
_cell_measurement_temperature 193(2)
_cell_measurement_theta_max 27.63
_cell_measurement_theta_min 2.37
_cell_volume 9942.8(5)
_computing_cell_refinement 'Bruker SAINT'
_computing_data_collection 'Bruker APEX3'
_computing_data_reduction 'Bruker SAINT'
_computing_molecular_graphics 'Bruker SHELXTL'
_computing_publication_material 'Bruker SHELXTL'
_computing_structure_refinement 'SHELXL (Sheldrick, 2018)'
_computing_structure_solution 'SHELXT(Sheldrick, 2014)'
_diffrn_ambient_temperature 193(2)
_diffrn_measured_fraction_theta_full 0.997
_diffrn_measured_fraction_theta_max 0.992
_diffrn_measurement_device_type 'Bruker D8 PHOTON II'
_diffrn_measurement_method '\f and \w scans'
_diffrn_radiation_type MoK\a
_diffrn_radiation_wavelength 0.71073
_diffrn_reflns_av_R_equivalents 0.0913
_diffrn_reflns_av_unetI/netI 0.0234
_diffrn_reflns_Laue_measured_fraction_full 0.997
_diffrn_reflns_Laue_measured_fraction_max 0.992
_diffrn_reflns_limit_h_max 25
_diffrn_reflns_limit_h_min -25
_diffrn_reflns_limit_k_max 25
_diffrn_reflns_limit_k_min -25
_diffrn_reflns_limit_l_max 35
_diffrn_reflns_limit_l_min -35
_diffrn_reflns_number 445593
_diffrn_reflns_point_group_measured_fraction_full 0.998
_diffrn_reflns_point_group_measured_fraction_max 0.991
_diffrn_reflns_theta_full 25.242
_diffrn_reflns_theta_max 28.492
_diffrn_reflns_theta_min 2.366
_exptl_absorpt_coefficient_mu 0.194
_exptl_absorpt_correction_T_max 0.7452
_exptl_absorpt_correction_T_min 0.6988
_exptl_absorpt_correction_type multi-scan
_exptl_absorpt_process_details 'SADABS (Sheldrick, 2008)'
_exptl_crystal_colour colourless
_exptl_crystal_density_diffrn 1.312
_exptl_crystal_description block
_exptl_crystal_F_000 4096
_exptl_crystal_recrystallization_method 'Re-crystallisation from solvent: DCM'
_exptl_crystal_size_max 0.24
_exptl_crystal_size_mid 0.09
_exptl_crystal_size_min 0.08
_refine_diff_density_max 0.445
_refine_diff_density_min -0.361
_refine_diff_density_rms 0.036
_refine_ls_abs_structure_details
; 
 Flack x determined using 3305 quotients [(I+)-(I-)]/[(I+)+(I-)] 
 (Parsons, Flack and Wagner, Acta Cryst. B69 (2013) 249-259). 
;
_refine_ls_abs_structure_Flack -0.003(13)
_refine_ls_extinction_coef 0.0022(3)
_refine_ls_extinction_expression Fc^*^=kFc[1+0.001xFc^2^\l^3^/sin(2\q)]^-1/4^
_refine_ls_extinction_method 'SHELXL-2018/3 (Sheldrick 2018)'
_refine_ls_goodness_of_fit_ref 1.019
_refine_ls_hydrogen_treatment mixed
_refine_ls_matrix_type full
_refine_ls_number_parameters 644
_refine_ls_number_reflns 12492
_refine_ls_number_restraints 0
_refine_ls_restrained_S_all 1.019
_refine_ls_R_factor_all 0.0791
_refine_ls_R_factor_gt 0.0477
_refine_ls_shift/su_max 0.000
_refine_ls_shift/su_mean 0.000
_refine_ls_structure_factor_coef Fsqd
_refine_ls_weighting_details 'w=1/[\s^2^(Fo^2^)+(0.0521P)^2^+3.5508P] where P=(Fo^2^+2Fc^2^)/3'
_refine_ls_weighting_scheme calc
_refine_ls_wR_factor_gt 0.1107
_refine_ls_wR_factor_ref 0.1330
_reflns_Friedel_coverage 0.789
_reflns_Friedel_fraction_full 1.000
_reflns_Friedel_fraction_max 0.990
_reflns_number_gt 9001
_reflns_number_total 12492
_reflns_threshold_expression 'I > 2\s(I)'
_cod_data_source_file d0sc06162j2.cif
_cod_data_source_block xwl
_cod_depositor_comments
;Adding full bibliography for 1559874--1559876.cif.

 Adding full bibliography for 1559874--1559876.cif.
;
_cod_original_cell_volume 9942.8(6)
_cod_database_code 1559876
_shelx_shelxl_version_number 2018/3
_shelx_space_group_comment
; 
The symmetry employed for this shelxl refinement is uniquely defined 
by the following loop, which should always be used as a source of 
symmetry information in preference to the above space-group names. 
They are only intended as comments. 
;

loop_
_space_group_symop_operation_xyz
'x, y, z'
'-y+1/2, x+1/2, z+1/4'
'-x, -y, z+1/2'
'y+1/2, -x+1/2, z+3/4'
'x+1/2, -y+1/2, -z+3/4'
'y, x, -z'
'-x+1/2, y+1/2, -z+1/4'
'-y, -x, -z+1/2'

loop_
_atom_site_label
_atom_site_type_symbol
_atom_site_fract_x
_atom_site_fract_y
_atom_site_fract_z
_atom_site_U_iso_or_equiv
_atom_site_adp_type
_atom_site_occupancy
_atom_site_site_symmetry_order
_atom_site_calc_flag
_atom_site_refinement_flags_posn
_atom_site_refinement_flags_adp
_atom_site_refinement_flags_occupancy
_atom_site_disorder_assembly
_atom_site_disorder_group
Cl1A Cl 0.48863(6) 0.11427(7) 0.12689(5) 0.0904(4) Uani 1 1 d . . . . .
O1A O 0.35682(12) 0.15456(12) -0.05914(8) 0.0515(5) Uani 1 1 d . . . . .
O2A O 0.3909(2) 0.25449(15) -0.02433(10) 0.0976(12) Uani 1 1 d . . . . .
O41A O 0.2541(2) 0.40840(16) 0.24628(10) 0.0903(10) Uani 1 1 d . . . . .
O42A O 0.2142(2) 0.50191(15) 0.20073(11) 0.0908(10) Uani 1 1 d . . . . .
O61A O -0.05131(17) 0.09399(18) 0.09602(16) 0.1011(11) Uani 1 1 d . . . . .
N1A N 0.24309(17) 0.15530(15) 0.17546(11) 0.0563(7) Uani 1 1 d . . . . .
H1NA H 0.204(2) 0.155(2) 0.1912(15) 0.067(12) Uiso 1 1 d . . . . .
C1A C 0.20641(17) 0.23831(16) 0.10866(12) 0.0488(7) Uani 1 1 d . . . . .
H1AB H 0.222166 0.245513 0.073547 0.059 Uiso 1 1 calc R U . . .
C2A C 0.25923(17) 0.19116(16) 0.13242(11) 0.0463(7) Uani 1 1 d . . . . .
C3A C 0.32613(16) 0.17877(16) 0.11909(10) 0.0449(6) Uani 1 1 d . . . . .
C4A C 0.36015(17) 0.20739(17) 0.07341(11) 0.0496(7) Uani 1 1 d . . . . .
H4AA H 0.410547 0.212697 0.079758 0.059 Uiso 1 1 calc R U . . .
H4AB H 0.340896 0.254082 0.066424 0.059 Uiso 1 1 calc R U . . .
C5A C 0.34987(19) 0.16151(17) 0.02786(11) 0.0510(7) Uani 1 1 d . . . . .
H5AA H 0.378289 0.118964 0.031650 0.061 Uiso 1 1 calc R U . . .
H5AB H 0.300512 0.147226 0.026050 0.061 Uiso 1 1 calc R U . . .
C6A C 0.36942(18) 0.19694(17) -0.01980(12) 0.0516(8) Uani 1 1 d . . . . .
C21A C 0.4187(2) 0.10373(19) 0.16740(13) 0.0598(9) Uani 1 1 d . . . . .
C22A C 0.35437(18) 0.13308(16) 0.15648(11) 0.0481(7) Uani 1 1 d . . . . .
C23A C 0.30065(19) 0.12009(17) 0.19115(12) 0.0536(8) Uani 1 1 d . . . . .
C24A C 0.3091(3) 0.0800(2) 0.23359(13) 0.0714(11) Uani 1 1 d . . . . .
H24A H 0.271159 0.070826 0.255285 0.086 Uiso 1 1 calc R U . . .
C25A C 0.3735(3) 0.0544(2) 0.24306(15) 0.0843(15) Uani 1 1 d . . . . .
H25A H 0.380978 0.027281 0.272157 0.101 Uiso 1 1 calc R U . . .
C26A C 0.4290(3) 0.0671(2) 0.21074(15) 0.0782(13) Uani 1 1 d . . . . .
H26A H 0.474103 0.050356 0.218756 0.094 Uiso 1 1 calc R U . . .
C41A C 0.36760(17) 0.18211(17) -0.10709(11) 0.0482(7) Uani 1 1 d . . . . .
C42A C 0.20581(17) 0.31002(17) 0.13284(11) 0.0483(7) Uani 1 1 d . . . . .
C43A C 0.2312(2) 0.32060(19) 0.18142(12) 0.0584(9) Uani 1 1 d . . . . .
H43A H 0.248378 0.282811 0.200588 0.070 Uiso 1 1 calc R U . . .
C44A C 0.2307(2) 0.3862(2) 0.20028(12) 0.0636(9) Uani 1 1 d . . . . .
C45A C 0.2067(2) 0.44217(19) 0.17319(13) 0.0609(9) Uani 1 1 d . . . . .
C46A C 0.43476(18) 0.1820(2) -0.12593(12) 0.0571(8) Uani 1 1 d . . . . .
H46A H 0.473191 0.165719 -0.107031 0.069 Uiso 1 1 calc R U . . .
C47A C 0.2397(3) 0.4811(3) 0.24751(18) 0.1008(17) Uani 1 1 d . . . . .
H47A H 0.204795 0.491125 0.273623 0.121 Uiso 1 1 calc R U . . .
H47B H 0.282625 0.507167 0.255504 0.121 Uiso 1 1 calc R U . . .
C61A C 0.13537(18) 0.20299(17) 0.10537(13) 0.0531(7) Uani 1 1 d . . . . .
C62A C 0.1303(2) 0.1374(2) 0.08413(18) 0.0765(12) Uani 1 1 d . . . . .
H62A H 0.170957 0.115943 0.071244 0.092 Uiso 1 1 calc R U . . .
C63A C 0.0682(2) 0.1028(2) 0.0812(2) 0.0875(14) Uani 1 1 d . . . . .
H63A H 0.066270 0.057876 0.066575 0.105 Uiso 1 1 calc R U . . .
C64A C 0.0080(2) 0.1331(2) 0.09973(17) 0.0728(11) Uani 1 1 d . . . . .
C65A C 0.0116(2) 0.1979(2) 0.12012(17) 0.0687(10) Uani 1 1 d . . . . .
H65A H -0.029169 0.219659 0.132502 0.082 Uiso 1 1 calc R U . . .
C66A C 0.07524(19) 0.2321(2) 0.12277(14) 0.0604(9) Uani 1 1 d . . . . .
H66A H 0.076967 0.277146 0.137159 0.072 Uiso 1 1 calc R U . . .
C67A C -0.1132(2) 0.1222(3) 0.1161(3) 0.122(2) Uani 1 1 d . . . . .
H67A H -0.150816 0.088042 0.113139 0.182 Uiso 1 1 calc R U . . .
H67B H -0.125772 0.164394 0.097792 0.182 Uiso 1 1 calc R U . . .
H67C H -0.106006 0.133559 0.151310 0.182 Uiso 1 1 calc R U . . .
Cl1B Cl 0.11366(6) 0.48955(5) 0.41430(3) 0.0672(3) Uani 1 1 d . . . . .
O1B O 0.15031(11) 0.34995(12) 0.57092(7) 0.0490(5) Uani 1 1 d . . . . .
O2B O 0.25251(15) 0.38060(19) 0.53770(9) 0.0830(9) Uani 1 1 d . . . . .
O41B O 0.21240(19) 0.49388(15) 0.71278(11) 0.0840(9) Uani 1 1 d . . . . .
O42B O 0.25684(17) 0.40009(16) 0.75600(9) 0.0799(9) Uani 1 1 d . . . . .
O61B O 0.07378(18) -0.04135(18) 0.3893(2) 0.1277(17) Uani 1 1 d . . . . .
N1B N 0.15308(16) 0.26842(16) 0.32257(10) 0.0564(7) Uani 1 1 d . . . . .
H1NB H 0.146(2) 0.228(2) 0.3016(16) 0.083(13) Uiso 1 1 d . . . . .
C1B C 0.23241(16) 0.20778(17) 0.38300(11) 0.0473(7) Uani 1 1 d . . . . .
H1BB H 0.243135 0.216357 0.418924 0.057 Uiso 1 1 calc R U . . .
C2B C 0.18912(16) 0.26856(17) 0.36697(11) 0.0468(7) Uani 1 1 d . . . . .
C3B C 0.17901(16) 0.33050(16) 0.39104(11) 0.0462(7) Uani 1 1 d . . . . .
C4B C 0.20998(17) 0.35111(18) 0.44018(11) 0.0486(7) Uani 1 1 d . . . . .
H4BA H 0.222956 0.400854 0.438840 0.058 Uiso 1 1 calc R U . . .
H4BB H 0.253019 0.323984 0.445665 0.058 Uiso 1 1 calc R U . . .
C5B C 0.16123(18) 0.33964(19) 0.48415(11) 0.0530(8) Uani 1 1 d . . . . .
H5BA H 0.118412 0.367315 0.479236 0.064 Uiso 1 1 calc R U . . .
H5BB H 0.147888 0.290000 0.485666 0.064 Uiso 1 1 calc R U . . .
C6B C 0.19459(18) 0.36011(18) 0.53205(11) 0.0494(7) Uani 1 1 d . . . . .
C21B C 0.10477(19) 0.43762(19) 0.36202(13) 0.0575(8) Uani 1 1 d . . . . .
C22B C 0.13413(16) 0.37103(17) 0.35995(11) 0.0492(7) Uani 1 1 d . . . . .
C23B C 0.11950(19) 0.33111(19) 0.31719(12) 0.0568(8) Uani 1 1 d . . . . .
C24B C 0.0798(3) 0.3549(2) 0.27794(15) 0.0877(16) Uani 1 1 d . . . . .
H24B H 0.070078 0.326476 0.249845 0.105 Uiso 1 1 calc R U . . .
C25B C 0.0550(3) 0.4215(3) 0.28144(17) 0.110(2) Uani 1 1 d . . . . .
H25B H 0.028797 0.440023 0.254568 0.133 Uiso 1 1 calc R U . . .
C26B C 0.0670(3) 0.4629(2) 0.32310(16) 0.0901(16) Uani 1 1 d . . . . .
H26B H 0.048894 0.508735 0.324383 0.108 Uiso 1 1 calc R U . . .
C41B C 0.17866(16) 0.36010(17) 0.61876(11) 0.0468(7) Uani 1 1 d . . . . .
C42B C 0.17716(19) 0.42740(18) 0.63836(12) 0.0551(8) Uani 1 1 d . . . . .
H42A H 0.158077 0.465660 0.620673 0.066 Uiso 1 1 calc R U . . .
C43B C 0.2053(2) 0.43400(18) 0.68496(12) 0.0568(8) Uani 1 1 d . . . . .
C44B C 0.23225(19) 0.3788(2) 0.71034(11) 0.0567(8) Uani 1 1 d . . . . .
C45B C 0.23323(19) 0.31317(19) 0.69135(12) 0.0542(8) Uani 1 1 d . . . . .
H45A H 0.251810 0.275460 0.709907 0.065 Uiso 1 1 calc R U . . .
C46B C 0.30311(16) 0.20569(17) 0.35687(11) 0.0461(7) Uani 1 1 d . . . . .
C47B C 0.2498(3) 0.4743(2) 0.75607(16) 0.0852(14) Uani 1 1 d . . . . .
H47C H 0.224562 0.489598 0.786279 0.102 Uiso 1 1 calc R U . . .
H47D H 0.296244 0.496452 0.756043 0.102 Uiso 1 1 calc R U . . .
C61B C 0.19145(17) 0.13996(18) 0.38213(13) 0.0525(7) Uani 1 1 d . . . . .
C62B C 0.21710(19) 0.07889(19) 0.36289(14) 0.0602(9) Uani 1 1 d . . . . .
H62B H 0.261945 0.078809 0.348095 0.072 Uiso 1 1 calc R U . . .
C63B C 0.1794(2) 0.0173(2) 0.36443(19) 0.0766(12) Uani 1 1 d . . . . .
H63B H 0.198428 -0.023884 0.350451 0.092 Uiso 1 1 calc R U . . .
C64B C 0.1152(2) 0.0159(2) 0.3860(2) 0.0848(13) Uani 1 1 d . . . . .
C65B C 0.0884(2) 0.0769(3) 0.4056(2) 0.0976(17) Uani 1 1 d . . . . .
H65B H 0.043585 0.076764 0.420384 0.117 Uiso 1 1 calc R U . . .
C66B C 0.1258(2) 0.1374(2) 0.40374(19) 0.0835(13) Uani 1 1 d . . . . .
H66B H 0.106422 0.178523 0.417531 0.100 Uiso 1 1 calc R U . . .
C67B C 0.1011(3) -0.1059(3) 0.3720(3) 0.148(3) Uani 1 1 d . . . . .
H67D H 0.066006 -0.142311 0.375986 0.221 Uiso 1 1 calc R U . . .
H67E H 0.142540 -0.117904 0.391394 0.221 Uiso 1 1 calc R U . . .
H67F H 0.113600 -0.101669 0.336734 0.221 Uiso 1 1 calc R U . . .
O1S O 0.1246(3) 0.1613(3) 0.2443(2) 0.178(3) Uani 1 1 d . . . . .
C1S C 0.0819(4) 0.1147(4) 0.2530(3) 0.138(3) Uani 1 1 d . . . . .
C2S C 0.0150(3) 0.1289(4) 0.2744(3) 0.151(3) Uani 1 1 d . . . . .
H2SA H -0.000428 0.088622 0.293770 0.227 Uiso 1 1 calc R U . . .
H2SB H -0.018542 0.138175 0.247693 0.227 Uiso 1 1 calc R U . . .
H2SC H 0.018255 0.169583 0.296179 0.227 Uiso 1 1 calc R U . . .
C3S C 0.0881(4) 0.0485(3) 0.2239(3) 0.146(3) Uani 1 1 d . . . . .
H3SA H 0.079807 0.008849 0.246030 0.218 Uiso 1 1 calc R U . . .
H3SB H 0.134863 0.045078 0.209680 0.218 Uiso 1 1 calc R U . . .
H3SC H 0.053670 0.048299 0.197013 0.218 Uiso 1 1 calc R U . . .

loop_
_atom_site_aniso_label
_atom_site_aniso_U_11
_atom_site_aniso_U_22
_atom_site_aniso_U_33
_atom_site_aniso_U_23
_atom_site_aniso_U_13
_atom_site_aniso_U_12
Cl1A 0.0551(5) 0.1022(8) 0.1141(9) 0.0149(7) 0.0030(6) 0.0103(6)
O1A 0.0576(13) 0.0557(13) 0.0411(11) 0.0073(9) -0.0018(10) -0.0005(10)
O2A 0.172(4) 0.0640(18) 0.0573(15) -0.0002(13) 0.0243(19) -0.042(2)
O41A 0.140(3) 0.079(2) 0.0516(15) -0.0139(14) -0.0284(17) 0.0074(19)
O42A 0.143(3) 0.0603(17) 0.0694(18) -0.0215(14) -0.0246(19) 0.0087(18)
O61A 0.0643(19) 0.081(2) 0.158(3) -0.010(2) -0.016(2) -0.0130(16)
N1A 0.0657(19) 0.0543(16) 0.0490(15) 0.0103(12) 0.0161(14) 0.0095(14)
C1A 0.0544(18) 0.0489(17) 0.0431(15) -0.0001(13) 0.0025(14) 0.0040(14)
C2A 0.0537(17) 0.0449(16) 0.0403(15) 0.0025(12) 0.0041(13) 0.0024(13)
C3A 0.0522(17) 0.0448(15) 0.0376(14) 0.0014(12) 0.0017(12) -0.0007(13)
C4A 0.0526(18) 0.0528(17) 0.0433(16) 0.0019(13) 0.0026(13) -0.0081(14)
C5A 0.0596(19) 0.0487(17) 0.0447(16) 0.0041(13) 0.0057(14) -0.0059(15)
C6A 0.059(2) 0.0509(18) 0.0450(16) 0.0030(13) 0.0065(14) -0.0019(15)
C21A 0.064(2) 0.056(2) 0.060(2) -0.0055(16) -0.0072(17) 0.0075(17)
C22A 0.0592(19) 0.0415(16) 0.0435(15) -0.0024(12) -0.0014(13) 0.0050(14)
C23A 0.072(2) 0.0456(17) 0.0432(16) 0.0025(13) 0.0036(15) 0.0084(16)
C24A 0.111(3) 0.057(2) 0.0463(18) 0.0080(16) 0.009(2) 0.014(2)
C25A 0.140(4) 0.063(2) 0.050(2) 0.0072(18) -0.009(3) 0.032(3)
C26A 0.102(3) 0.066(3) 0.067(2) -0.007(2) -0.027(2) 0.031(2)
C41A 0.0516(17) 0.0534(17) 0.0398(15) 0.0066(13) 0.0010(13) 0.0018(14)
C42A 0.0535(17) 0.0482(17) 0.0431(15) -0.0012(13) 0.0016(13) 0.0023(14)
C43A 0.077(2) 0.056(2) 0.0421(16) 0.0026(15) -0.0085(16) 0.0086(17)
C44A 0.081(3) 0.069(2) 0.0402(16) -0.0082(16) -0.0061(16) 0.0001(19)
C45A 0.082(3) 0.0522(19) 0.0486(18) -0.0111(15) -0.0066(17) 0.0059(18)
C46A 0.0481(18) 0.072(2) 0.0507(18) 0.0072(16) 0.0014(14) 0.0056(16)
C47A 0.159(5) 0.076(3) 0.067(3) -0.020(2) -0.030(3) 0.003(3)
C61A 0.0550(19) 0.0499(17) 0.0542(18) -0.0028(14) -0.0011(15) 0.0054(14)
C62A 0.064(2) 0.062(2) 0.103(3) -0.024(2) 0.007(2) -0.0003(19)
C63A 0.078(3) 0.063(3) 0.121(4) -0.025(3) -0.004(3) -0.006(2)
C64A 0.058(2) 0.065(2) 0.095(3) 0.000(2) -0.012(2) -0.0053(19)
C65A 0.054(2) 0.067(2) 0.086(3) -0.002(2) 0.000(2) 0.0064(18)
C66A 0.056(2) 0.058(2) 0.067(2) -0.0078(17) 0.0015(17) 0.0038(16)
C67A 0.056(3) 0.102(4) 0.207(7) 0.006(5) -0.014(4) -0.007(3)
Cl1B 0.0812(6) 0.0605(5) 0.0599(5) -0.0184(4) -0.0029(4) 0.0053(5)
O1B 0.0518(12) 0.0577(13) 0.0375(10) 0.0039(9) -0.0022(9) 0.0008(10)
O2B 0.0681(18) 0.137(3) 0.0442(13) -0.0056(15) -0.0010(12) -0.0406(18)
O41B 0.124(3) 0.0623(17) 0.0661(16) -0.0214(14) -0.0121(17) 0.0011(17)
O42B 0.107(2) 0.086(2) 0.0467(13) -0.0129(13) -0.0157(14) -0.0020(17)
O61B 0.077(2) 0.069(2) 0.236(5) 0.020(3) 0.026(3) -0.0097(17)
N1B 0.0621(17) 0.0615(17) 0.0455(14) -0.0151(13) -0.0151(13) 0.0163(14)
C1B 0.0477(16) 0.0559(18) 0.0383(14) -0.0017(13) -0.0015(13) 0.0075(14)
C2B 0.0473(16) 0.0554(18) 0.0376(14) -0.0016(13) -0.0051(12) 0.0062(13)
C3B 0.0480(16) 0.0527(17) 0.0378(14) -0.0042(13) -0.0053(13) 0.0032(13)
C4B 0.0492(17) 0.0572(18) 0.0395(15) -0.0052(13) -0.0053(13) 0.0002(14)
C5B 0.0532(19) 0.066(2) 0.0396(15) -0.0031(14) -0.0050(13) -0.0068(15)
C6B 0.0548(19) 0.0570(19) 0.0366(14) 0.0006(13) -0.0016(13) -0.0033(15)
C21B 0.062(2) 0.060(2) 0.0509(18) -0.0105(16) -0.0073(16) 0.0141(16)
C22B 0.0501(17) 0.0562(18) 0.0413(15) -0.0080(14) -0.0071(13) 0.0089(14)
C23B 0.059(2) 0.063(2) 0.0484(17) -0.0132(15) -0.0145(15) 0.0182(16)
C24B 0.105(3) 0.097(3) 0.061(2) -0.030(2) -0.040(2) 0.052(3)
C25B 0.148(5) 0.109(4) 0.074(3) -0.031(3) -0.057(3) 0.081(4)
C26B 0.114(4) 0.085(3) 0.071(3) -0.022(2) -0.033(3) 0.052(3)
C41B 0.0508(16) 0.0540(18) 0.0356(13) 0.0018(12) -0.0017(12) 0.0025(14)
C42B 0.067(2) 0.0484(17) 0.0502(17) -0.0011(14) -0.0009(16) 0.0036(15)
C43B 0.069(2) 0.0539(19) 0.0477(17) -0.0103(15) 0.0051(16) -0.0024(16)
C44B 0.066(2) 0.068(2) 0.0358(14) -0.0056(15) -0.0002(14) -0.0034(17)
C45B 0.062(2) 0.060(2) 0.0403(15) 0.0055(14) -0.0002(14) 0.0052(16)
C46B 0.0520(17) 0.0506(17) 0.0357(14) -0.0018(12) 0.0001(13) 0.0034(14)
C47B 0.112(4) 0.082(3) 0.063(2) -0.023(2) -0.007(2) -0.012(3)
C61B 0.0524(18) 0.0537(18) 0.0515(17) 0.0042(15) 0.0030(14) 0.0068(14)
C62B 0.055(2) 0.058(2) 0.067(2) 0.0020(17) 0.0065(17) 0.0047(16)
C63B 0.060(2) 0.055(2) 0.115(4) 0.001(2) 0.007(2) 0.0056(17)
C64B 0.065(2) 0.056(2) 0.133(4) 0.018(3) 0.010(3) -0.002(2)
C65B 0.068(3) 0.081(3) 0.144(5) 0.011(3) 0.038(3) 0.000(2)
C66B 0.068(3) 0.067(3) 0.116(4) -0.005(2) 0.034(3) 0.002(2)
C67B 0.104(4) 0.058(3) 0.281(10) 0.015(5) 0.012(6) -0.007(3)
O1S 0.143(4) 0.168(4) 0.223(5) -0.134(4) 0.116(4) -0.093(3)
C1S 0.115(5) 0.101(4) 0.196(7) -0.030(5) 0.059(5) -0.035(4)
C2S 0.086(4) 0.183(8) 0.184(7) -0.018(6) 0.029(5) -0.018(5)
C3S 0.175(7) 0.110(5) 0.152(6) -0.034(4) 0.039(5) -0.058(5)

loop_
_atom_type_symbol
_atom_type_description
_atom_type_scat_dispersion_real
_atom_type_scat_dispersion_imag
_atom_type_scat_source
C C 0.0033 0.0016 'International Tables Vol C Tables 4.2.6.8 and 6.1.1.4'
H H 0.0000 0.0000 'International Tables Vol C Tables 4.2.6.8 and 6.1.1.4'
Cl Cl 0.1484 0.1585 'International Tables Vol C Tables 4.2.6.8 and 6.1.1.4'
N N 0.0061 0.0033 'International Tables Vol C Tables 4.2.6.8 and 6.1.1.4'
O O 0.0106 0.0060 'International Tables Vol C Tables 4.2.6.8 and 6.1.1.4'

loop_
_geom_angle_atom_site_label_1
_geom_angle_atom_site_label_2
_geom_angle_atom_site_label_3
_geom_angle
_geom_angle_site_symmetry_1
_geom_angle_site_symmetry_3
_geom_angle_publ_flag
C6A O1A C41A 117.3(2) . . ?
C44A O41A C47A 105.1(3) . . ?
C45A O42A C47A 106.2(3) . . ?
C64A O61A C67A 117.5(4) . . ?
C23A N1A C2A 108.9(3) . . ?
C2A C1A C42A 111.7(3) . . ?
C2A C1A C61A 111.1(3) . . ?
C42A C1A C61A 114.8(3) . . ?
C3A C2A N1A 110.2(3) . . ?
C3A C2A C1A 129.4(3) . . ?
N1A C2A C1A 120.3(3) . . ?
C2A C3A C22A 106.3(3) . . ?
C2A C3A C4A 124.5(3) . . ?
C22A C3A C4A 129.1(3) . . ?
C3A C4A C5A 112.9(3) . . ?
C6A C5A C4A 113.0(3) . . ?
O2A C6A O1A 122.9(3) . . ?
O2A C6A C5A 126.8(3) . . ?
O1A C6A C5A 110.3(3) . . ?
C26A C21A C22A 121.0(4) . . ?
C26A C21A Cl1A 118.4(3) . . ?
C22A C21A Cl1A 120.6(3) . . ?
C21A C22A C23A 116.1(3) . . ?
C21A C22A C3A 136.9(3) . . ?
C23A C22A C3A 106.9(3) . . ?
N1A C23A C24A 128.7(3) . . ?
N1A C23A C22A 107.6(3) . . ?
C24A C23A C22A 123.7(3) . . ?
C25A C24A C23A 117.6(4) . . ?
C24A C25A C26A 121.2(4) . . ?
C21A C26A C25A 120.3(4) . . ?
C42A C41A C46A 124.4(3) 6 . ?
C42A C41A O1A 117.6(3) 6 . ?
C46A C41A O1A 118.0(3) . . ?
C41A C42A C43A 117.5(3) 6 . ?
C41A C42A C1A 121.0(3) 6 . ?
C43A C42A C1A 121.5(3) . . ?
C44A C43A C42A 118.4(3) . . ?
C43A C44A C45A 122.1(3) . . ?
C43A C44A O41A 128.0(4) . . ?
C45A C44A O41A 109.9(3) . . ?
C46A C45A O42A 128.7(3) 6 . ?
C46A C45A C44A 121.8(3) 6 . ?
O42A C45A C44A 109.5(3) . . ?
C45A C46A C41A 115.9(3) 6 . ?
O42A C47A O41A 109.1(3) . . ?
C66A C61A C62A 116.9(3) . . ?
C66A C61A C1A 123.7(3) . . ?
C62A C61A C1A 119.4(3) . . ?
C63A C62A C61A 121.8(4) . . ?
C62A C63A C64A 120.2(4) . . ?
C65A C64A O61A 125.1(4) . . ?
C65A C64A C63A 119.0(4) . . ?
O61A C64A C63A 115.9(4) . . ?
C64A C65A C66A 119.9(4) . . ?
C61A C66A C65A 122.2(4) . . ?
C6B O1B C41B 115.9(2) . . ?
C43B O41B C47B 105.8(3) . . ?
C44B O42B C47B 105.4(3) . . ?
C64B O61B C67B 117.8(4) . . ?
C23B N1B C2B 109.0(3) . . ?
C2B C1B C61B 112.1(3) . . ?
C2B C1B C46B 112.5(3) . . ?
C61B C1B C46B 115.5(3) . . ?
C3B C2B N1B 109.8(3) . . ?
C3B C2B C1B 128.5(3) . . ?
N1B C2B C1B 121.7(3) . . ?
C2B C3B C22B 106.5(3) . . ?
C2B C3B C4B 126.0(3) . . ?
C22B C3B C4B 127.4(3) . . ?
C3B C4B C5B 113.5(3) . . ?
C6B C5B C4B 111.4(3) . . ?
O2B C6B O1B 122.4(3) . . ?
O2B C6B C5B 126.9(3) . . ?
O1B C6B C5B 110.7(3) . . ?
C26B C21B C22B 120.7(3) . . ?
C26B C21B Cl1B 117.9(3) . . ?
C22B C21B Cl1B 121.3(3) . . ?
C21B C22B C23B 116.7(3) . . ?
C21B C22B C3B 135.9(3) . . ?
C23B C22B C3B 107.3(3) . . ?
N1B C23B C24B 129.1(3) . . ?
N1B C23B C22B 107.4(3) . . ?
C24B C23B C22B 123.5(3) . . ?
C25B C24B C23B 116.8(4) . . ?
C24B C25B C26B 122.2(4) . . ?
C21B C26B C25B 120.1(4) . . ?
C46B C41B C42B 124.5(3) 6_556 . ?
C46B C41B O1B 117.9(3) 6_556 . ?
C42B C41B O1B 117.6(3) . . ?
C43B C42B C41B 114.9(3) . . ?
C44B C43B C42B 122.3(3) . . ?
C44B C43B O41B 110.0(3) . . ?
C42B C43B O41B 127.7(3) . . ?
C45B C44B C43B 122.7(3) . . ?
C45B C44B O42B 127.2(3) . . ?
C43B C44B O42B 110.1(3) . . ?
C44B C45B C46B 117.7(3) . 6_556 ?
C41B C46B C45B 117.9(3) 6_556 6_556 ?
C41B C46B C1B 119.9(3) 6_556 . ?
C45B C46B C1B 122.1(3) 6_556 . ?
O41B C47B O42B 108.1(3) . . ?
C62B C61B C66B 116.9(3) . . ?
C62B C61B C1B 123.5(3) . . ?
C66B C61B C1B 119.6(3) . . ?
C61B C62B C63B 122.0(4) . . ?
C64B C63B C62B 120.1(4) . . ?
O61B C64B C63B 125.0(4) . . ?
O61B C64B C65B 116.2(4) . . ?
C63B C64B C65B 118.8(4) . . ?
C66B C65B C64B 120.7(4) . . ?
C65B C66B C61B 121.5(4) . . ?
O1S C1S C2S 122.2(7) . . ?
O1S C1S C3S 117.7(6) . . ?
C2S C1S C3S 116.2(6) . . ?

loop_
_geom_bond_atom_site_label_1
_geom_bond_atom_site_label_2
_geom_bond_distance
_geom_bond_site_symmetry_2
_geom_bond_publ_flag
Cl1A C21A 1.742(4) . ?
O1A C6A 1.356(4) . ?
O1A C41A 1.408(4) . ?
O2A C6A 1.189(4) . ?
O41A C44A 1.382(4) . ?
O41A C47A 1.426(6) . ?
O42A C45A 1.374(4) . ?
O42A C47A 1.407(5) . ?
O61A C64A 1.371(5) . ?
O61A C67A 1.416(6) . ?
N1A C23A 1.365(4) . ?
N1A C2A 1.381(4) . ?
C1A C2A 1.504(4) . ?
C1A C42A 1.525(4) . ?
C1A C61A 1.529(5) . ?
C2A C3A 1.357(4) . ?
C3A C22A 1.441(4) . ?
C3A C4A 1.495(4) . ?
C4A C5A 1.521(4) . ?
C5A C6A 1.498(4) . ?
C21A C26A 1.375(5) . ?
C21A C22A 1.392(5) . ?
C22A C23A 1.413(5) . ?
C23A C24A 1.385(5) . ?
C24A C25A 1.359(7) . ?
C25A C26A 1.398(7) . ?
C41A C42A 1.383(4) 6 ?
C41A C46A 1.388(5) . ?
C42A C43A 1.408(4) . ?
C43A C44A 1.361(5) . ?
C44A C45A 1.379(5) . ?
C45A C46A 1.362(5) 6 ?
C61A C66A 1.368(5) . ?
C61A C62A 1.389(5) . ?
C62A C63A 1.371(6) . ?
C63A C64A 1.389(6) . ?
C64A C65A 1.363(6) . ?
C65A C66A 1.391(5) . ?
Cl1B C21B 1.732(3) . ?
O1B C6B 1.361(4) . ?
O1B C41B 1.409(4) . ?
O2B C6B 1.192(4) . ?
O41B C43B 1.380(4) . ?
O41B C47B 1.418(5) . ?
O42B C44B 1.377(4) . ?
O42B C47B 1.435(5) . ?
O61B C64B 1.363(5) . ?
O61B C67B 1.426(7) . ?
N1B C23B 1.376(4) . ?
N1B C2B 1.379(4) . ?
C1B C2B 1.499(4) . ?
C1B C61B 1.525(5) . ?
C1B C46B 1.531(4) . ?
C2B C3B 1.370(4) . ?
C3B C22B 1.432(4) . ?
C3B C4B 1.501(4) . ?
C4B C5B 1.524(4) . ?
C5B C6B 1.490(4) . ?
C21B C26B 1.362(5) . ?
C21B C22B 1.402(5) . ?
C22B C23B 1.410(4) . ?
C23B C24B 1.380(5) . ?
C24B C25B 1.371(6) . ?
C25B C26B 1.392(6) . ?
C41B C46B 1.379(4) 6_556 ?
C41B C42B 1.398(5) . ?
C42B C43B 1.369(5) . ?
C43B C44B 1.365(5) . ?
C44B C45B 1.362(5) . ?
C45B C46B 1.412(4) 6_556 ?
C61B C62B 1.375(5) . ?
C61B C66B 1.392(5) . ?
C62B C63B 1.390(5) . ?
C63B C64B 1.365(6) . ?
C64B C65B 1.386(7) . ?
C65B C66B 1.369(6) . ?
O1S C1S 1.239(7) . ?
C1S C2S 1.436(8) . ?
C1S C3S 1.499(9) . ?

loop_
_geom_torsion_atom_site_label_1
_geom_torsion_atom_site_label_2
_geom_torsion_atom_site_label_3
_geom_torsion_atom_site_label_4
_geom_torsion
_geom_torsion_site_symmetry_1
_geom_torsion_site_symmetry_2
_geom_torsion_site_symmetry_3
_geom_torsion_site_symmetry_4
_geom_torsion_publ_flag
C23A N1A C2A C3A 1.3(4) . . . . ?
C23A N1A C2A C1A -176.1(3) . . . . ?
C42A C1A C2A C3A -93.4(4) . . . . ?
C61A C1A C2A C3A 136.8(3) . . . . ?
C42A C1A C2A N1A 83.4(4) . . . . ?
C61A C1A C2A N1A -46.3(4) . . . . ?
N1A C2A C3A C22A -0.9(4) . . . . ?
C1A C2A C3A C22A 176.1(3) . . . . ?
N1A C2A C3A C4A 177.9(3) . . . . ?
C1A C2A C3A C4A -5.1(5) . . . . ?
C2A C3A C4A C5A -87.7(4) . . . . ?
C22A C3A C4A C5A 90.8(4) . . . . ?
C3A C4A C5A C6A 167.0(3) . . . . ?
C41A O1A C6A O2A -2.5(5) . . . . ?
C41A O1A C6A C5A 175.4(3) . . . . ?
C4A C5A C6A O2A 0.0(6) . . . . ?
C4A C5A C6A O1A -177.8(3) . . . . ?
C26A C21A C22A C23A -2.9(5) . . . . ?
Cl1A C21A C22A C23A 178.5(3) . . . . ?
C26A C21A C22A C3A 172.6(4) . . . . ?
Cl1A C21A C22A C3A -6.0(6) . . . . ?
C2A C3A C22A C21A -175.5(4) . . . . ?
C4A C3A C22A C21A 5.8(6) . . . . ?
C2A C3A C22A C23A 0.2(4) . . . . ?
C4A C3A C22A C23A -178.5(3) . . . . ?
C2A N1A C23A C24A 176.9(4) . . . . ?
C2A N1A C23A C22A -1.1(4) . . . . ?
C21A C22A C23A N1A 177.3(3) . . . . ?
C3A C22A C23A N1A 0.5(4) . . . . ?
C21A C22A C23A C24A -0.9(5) . . . . ?
C3A C22A C23A C24A -177.6(3) . . . . ?
N1A C23A C24A C25A -175.0(4) . . . . ?
C22A C23A C24A C25A 2.7(6) . . . . ?
C23A C24A C25A C26A -0.9(6) . . . . ?
C22A C21A C26A C25A 4.6(6) . . . . ?
Cl1A C21A C26A C25A -176.7(3) . . . . ?
C24A C25A C26A C21A -2.7(7) . . . . ?
C6A O1A C41A C42A -98.9(3) . . . 6 ?
C6A O1A C41A C46A 82.9(4) . . . . ?
C2A C1A C42A C41A 155.9(3) . . . 6 ?
C61A C1A C42A C41A -76.3(4) . . . 6 ?
C2A C1A C42A C43A -22.1(4) . . . . ?
C61A C1A C42A C43A 105.7(4) . . . . ?
C41A C42A C43A C44A 0.4(5) 6 . . . ?
C1A C42A C43A C44A 178.4(4) . . . . ?
C42A C43A C44A C45A -0.5(6) . . . . ?
C42A C43A C44A O41A -178.7(4) . . . . ?
C47A O41A C44A C43A -178.5(5) . . . . ?
C47A O41A C44A C45A 3.2(5) . . . . ?
C47A O42A C45A C46A 178.2(5) . . . 6 ?
C47A O42A C45A C44A -3.8(5) . . . . ?
C43A C44A C45A C46A 0.1(7) . . . 6 ?
O41A C44A C45A C46A 178.5(4) . . . 6 ?
C43A C44A C45A O42A -178.1(4) . . . . ?
O41A C44A C45A O42A 0.3(5) . . . . ?
C42A C41A C46A C45A -0.6(6) 6 . . 6 ?
O1A C41A C46A C45A 177.5(3) . . . 6 ?
C45A O42A C47A O41A 5.8(6) . . . . ?
C44A O41A C47A O42A -5.5(6) . . . . ?
C2A C1A C61A C66A 127.6(4) . . . . ?
C42A C1A C61A C66A -0.4(5) . . . . ?
C2A C1A C61A C62A -51.7(4) . . . . ?
C42A C1A C61A C62A -179.8(3) . . . . ?
C66A C61A C62A C63A -0.9(7) . . . . ?
C1A C61A C62A C63A 178.5(4) . . . . ?
C61A C62A C63A C64A 0.1(8) . . . . ?
C67A O61A C64A C65A -1.8(7) . . . . ?
C67A O61A C64A C63A 177.7(5) . . . . ?
C62A C63A C64A C65A 0.7(8) . . . . ?
C62A C63A C64A O61A -178.8(5) . . . . ?
O61A C64A C65A C66A 178.6(4) . . . . ?
C63A C64A C65A C66A -0.9(7) . . . . ?
C62A C61A C66A C65A 0.7(6) . . . . ?
C1A C61A C66A C65A -178.6(4) . . . . ?
C64A C65A C66A C61A 0.1(6) . . . . ?
C23B N1B C2B C3B 0.6(4) . . . . ?
C23B N1B C2B C1B -178.7(3) . . . . ?
C61B C1B C2B C3B 127.8(4) . . . . ?
C46B C1B C2B C3B -100.1(4) . . . . ?
C61B C1B C2B N1B -53.1(4) . . . . ?
C46B C1B C2B N1B 79.0(4) . . . . ?
N1B C2B C3B C22B 0.1(4) . . . . ?
C1B C2B C3B C22B 179.3(3) . . . . ?
N1B C2B C3B C4B -179.4(3) . . . . ?
C1B C2B C3B C4B -0.2(6) . . . . ?
C2B C3B C4B C5B -97.2(4) . . . . ?
C22B C3B C4B C5B 83.5(4) . . . . ?
C3B C4B C5B C6B 179.4(3) . . . . ?
C41B O1B C6B O2B -4.6(5) . . . . ?
C41B O1B C6B C5B 173.2(3) . . . . ?
C4B C5B C6B O2B -2.7(6) . . . . ?
C4B C5B C6B O1B 179.7(3) . . . . ?
C26B C21B C22B C23B -3.2(6) . . . . ?
Cl1B C21B C22B C23B 175.4(3) . . . . ?
C26B C21B C22B C3B 175.1(5) . . . . ?
Cl1B C21B C22B C3B -6.3(6) . . . . ?
C2B C3B C22B C21B -179.1(4) . . . . ?
C4B C3B C22B C21B 0.3(7) . . . . ?
C2B C3B C22B C23B -0.7(4) . . . . ?
C4B C3B C22B C23B 178.7(3) . . . . ?
C2B N1B C23B C24B 177.3(5) . . . . ?
C2B N1B C23B C22B -1.0(4) . . . . ?
C21B C22B C23B N1B 179.8(3) . . . . ?
C3B C22B C23B N1B 1.1(4) . . . . ?
C21B C22B C23B C24B 1.4(6) . . . . ?
C3B C22B C23B C24B -177.4(4) . . . . ?
N1B C23B C24B C25B -176.9(5) . . . . ?
C22B C23B C24B C25B 1.2(8) . . . . ?
C23B C24B C25B C26B -2.1(10) . . . . ?
C22B C21B C26B C25B 2.4(8) . . . . ?
Cl1B C21B C26B C25B -176.3(5) . . . . ?
C24B C25B C26B C21B 0.3(10) . . . . ?
C6B O1B C41B C46B -92.7(3) . . . 6_556 ?
C6B O1B C41B C42B 87.6(4) . . . . ?
C46B C41B C42B C43B 0.1(5) 6_556 . . . ?
O1B C41B C42B C43B 179.9(3) . . . . ?
C41B C42B C43B C44B -0.4(5) . . . . ?
C41B C42B C43B O41B 178.3(4) . . . . ?
C47B O41B C43B C44B 3.8(5) . . . . ?
C47B O41B C43B C42B -175.0(4) . . . . ?
C42B C43B C44B C45B 0.0(6) . . . . ?
O41B C43B C44B C45B -178.9(4) . . . . ?
C42B C43B C44B O42B -180.0(3) . . . . ?
O41B C43B C44B O42B 1.1(5) . . . . ?
C47B O42B C44B C45B 174.6(4) . . . . ?
C47B O42B C44B C43B -5.5(5) . . . . ?
C43B C44B C45B C46B 0.7(6) . . . 6_556 ?
O42B C44B C45B C46B -179.3(3) . . . 6_556 ?
C2B C1B C46B C41B 148.3(3) . . . 6_556 ?
C61B C1B C46B C41B -81.3(4) . . . 6_556 ?
C2B C1B C46B C45B -29.1(4) . . . 6_556 ?
C61B C1B C46B C45B 101.3(4) . . . 6_556 ?
C43B O41B C47B O42B -7.1(5) . . . . ?
C44B O42B C47B O41B 7.8(5) . . . . ?
C2B C1B C61B C62B 135.5(3) . . . . ?
C46B C1B C61B C62B 4.9(5) . . . . ?
C2B C1B C61B C66B -47.6(5) . . . . ?
C46B C1B C61B C66B -178.2(4) . . . . ?
C66B C61B C62B C63B 0.4(6) . . . . ?
C1B C61B C62B C63B 177.4(4) . . . . ?
C61B C62B C63B C64B -0.8(7) . . . . ?
C67B O61B C64B C63B 4.5(9) . . . . ?
C67B O61B C64B C65B -176.7(6) . . . . ?
C62B C63B C64B O61B 179.6(5) . . . . ?
C62B C63B C64B C65B 0.8(8) . . . . ?
O61B C64B C65B C66B -179.5(6) . . . . ?
C63B C64B C65B C66B -0.6(9) . . . . ?
C64B C65B C66B C61B 0.3(9) . . . . ?
C62B C61B C66B C65B -0.2(7) . . . . ?
C1B C61B C66B C65B -177.3(5) . . . . ?
